data_4081431
loop_
_publ_author_name
'Kruckenberg, Achim'
'Wadepohl, Hubert'
'Gade, Lutz H.'

_publ_section_title
;
 Bis(diisopropylphosphinomethyl)amine Nickel(II) and Nickel(0) Complexes:
 Coordination Chemistry, Reactivity, and Catalytic Decarbonylative C--H
 Arylation of Benzoxazole
;
_journal_issue 18
_journal_name_full Organometallics
_journal_page_first 5153
_journal_paper_doi 10.1021/om400711d
_journal_volume 32
_journal_year 2013
_chemical_formula_moiety 'C19 H37 Cl2 N Ni P2 S'
_chemical_formula_sum 'C19 H37 Cl2 N Ni P2 S'
_chemical_formula_weight 503.10
_space_group_crystal_system monoclinic
_space_group_IT_number 14
_space_group_name_Hall '-P 2yn'
_space_group_name_H-M_alt 'P 1 21/n 1'
_symmetry_cell_setting monoclinic
_symmetry_Int_Tables_number 14
_symmetry_space_group_name_Hall '-P 2yn'
_symmetry_space_group_name_H-M 'P 1 21/n 1'
_atom_sites_solution_hydrogens mixed
_atom_sites_solution_primary iterative
_atom_sites_solution_secondary difmap
_audit_block_code ga_ak17
_audit_creation_date 2013-07-04
_audit_update_record 'Thu Jul  4 09:04:12 CEST 2013'
_cell_angle_alpha 90
_cell_angle_beta 107.380(14)
_cell_angle_gamma 90
_cell_formula_units_Z 4
_cell_length_a 11.030(5)
_cell_length_b 15.352(9)
_cell_length_c 14.824(8)
_cell_measurement_reflns_used 8084
_cell_measurement_temperature 100(2)
_cell_measurement_theta_max 31.71
_cell_measurement_theta_min 2.35
_cell_volume 2396(2)
_computing_cell_refinement
;
SAINT 8.x (Bruker AXS, 1997-2012). Includes estimated systematic errors
 of the unit cell constants from Monte Carlo simulations.
;
_computing_data_collection 'SMART-5.631 (Bruker AXS, 2003)'
_computing_data_reduction 'SAINT 8.x (Bruker AXS, 1997-2011)'
_computing_molecular_graphics
;
O. V. Dolomanov, L. J. Bourhis, R. J. Gildea, J. A. K. Howard and H. Puschmann,
OLEX2: a complete structure solution, refinement and analysis program.
J. Appl. Cryst. (2009). 42, 339-341.
;
_computing_publication_material 'encif (Wadepohl, 2009-13); encifer 1.4 (CCDC, 2011)'
_computing_structure_refinement 'SHELXL-2013 (Sheldrick, 2013)'
_computing_structure_solution 'SUPERFLIP (Palatinus, 2007-2009)'
_diffrn_ambient_environment 'perfluoro polyether oil'
_diffrn_ambient_temperature 100(2)
_diffrn_detector 'CCD plate'
_diffrn_detector_area_resol_mean 8.19
_diffrn_detector_type CCD-PXL-KAF2
_diffrn_measured_fraction_theta_full 1.000
_diffrn_measured_fraction_theta_max 0.955
_diffrn_measurement_device 'three-circle diffractometer'
_diffrn_measurement_device_type 'Bruker AXS Smart 1000'
_diffrn_measurement_method '\f- and \w-scans'
_diffrn_measurement_specimen_support 'polyimid foil'
_diffrn_radiation_monochromator graphite
_diffrn_radiation_probe x-ray
_diffrn_radiation_type MoK\a
_diffrn_radiation_wavelength 0.71073
_diffrn_reflns_av_R_equivalents 0.0532
_diffrn_reflns_av_unetI/netI 0.0372
_diffrn_reflns_Laue_measured_fraction_full 1.000
_diffrn_reflns_Laue_measured_fraction_max 0.955
_diffrn_reflns_limit_h_max 16
_diffrn_reflns_limit_h_min -16
_diffrn_reflns_limit_k_max 22
_diffrn_reflns_limit_k_min -22
_diffrn_reflns_limit_l_max 22
_diffrn_reflns_limit_l_min -21
_diffrn_reflns_number 58581
_diffrn_reflns_point_group_measured_fraction_full 1.000
_diffrn_reflns_point_group_measured_fraction_max 0.955
_diffrn_reflns_theta_full 25.242
_diffrn_reflns_theta_max 32.125
_diffrn_reflns_theta_min 1.958
_diffrn_source 'sealed X-Ray tube (Mo)'
_diffrn_source_type 'fine focus tube'
_exptl_absorpt_coefficient_mu 1.259
_exptl_absorpt_correction_T_max 0.9864
_exptl_absorpt_correction_T_min 0.8708
_exptl_absorpt_correction_type numerical
_exptl_absorpt_process_details
;
multi-scan from symmetry-related measurements (Blessing 1995)
SADABS (Sheldrick & Bruker AXS, 2004-2008)
;
_exptl_crystal_colour red
_exptl_crystal_density_diffrn 1.395
_exptl_crystal_description needle
_exptl_crystal_F_000 1064
_exptl_crystal_size_max 0.14
_exptl_crystal_size_mid 0.1
_exptl_crystal_size_min 0.08
_refine_diff_density_max 0.948
_refine_diff_density_min -0.705
_refine_diff_density_rms 0.095
_refine_ls_extinction_method none
_refine_ls_goodness_of_fit_ref 1.026
_refine_ls_hydrogen_treatment mixed
_refine_ls_matrix_type full
_refine_ls_number_parameters 281
_refine_ls_number_reflns 8026
_refine_ls_number_restraints 0
_refine_ls_restrained_S_all 1.026
_refine_ls_R_factor_all 0.0614
_refine_ls_R_factor_gt 0.0410
_refine_ls_shift/su_max 0.001
_refine_ls_shift/su_mean 0.000
_refine_ls_structure_factor_coef Fsqd
_refine_ls_weighting_details 'w=1/[\s^2^(Fo^2^)+(0.0453P)^2^+2.3691P] where P=(Fo^2^+2Fc^2^)/3'
_refine_ls_weighting_scheme calc
_refine_ls_wR_factor_gt 0.0921
_refine_ls_wR_factor_ref 0.1020
_reflns_Friedel_coverage 0.000
_reflns_number_gt 6250
_reflns_number_total 8026
_reflns_threshold_expression 'I > 2\s(I)'
_cod_data_source_file om400711d_si_002.cif
_cod_data_source_block ga_ak17
_cod_original_sg_symbol_H-M 'P 21/n'
_cod_database_code 4081431
_audit_block_refno 1190
_audit_block_usercomment AK201
_olex2_refinement_description
;
1. Fixed Uiso
 At 1.2 times of:
  All C(H) groups, All C(H,H) groups
 At 1.5 times of:
  All C(H,H,H) groups
2.a Aromatic/amide H refined with riding coordinates:
 C17(H17), C18(H18), C19(H19)
2.b Idealised Me refined as rotating group with stretchable bonds:
 C4(H4A,H4B,H4C), C5(H5A,H5B,H5C), C7(H7A,H7B,H7C), C8(H8A,H8B,H8C), C10(H10A,
 H10B,H10C), C11(H11A,H11B,H11C), C13(H13A,H13B,H13C), C14(H14A,H14B,H14C)
;
_shelx_estimated_absorpt_t_max 0.906
_shelx_estimated_absorpt_t_min 0.843
_shelx_space_group_comment
;
The symmetry employed for this shelxl refinement is uniquely defined
by the following loop, which should always be used as a source of
symmetry information in preference to the above space-group names.
They are only intended as comments.
;
_shelxl_version_number 2013-3

loop_
_symmetry_equiv_pos_as_xyz
'x, y, z'
'-x+1/2, y+1/2, -z+1/2'
'-x, -y, -z'
'x-1/2, -y-1/2, z-1/2'

loop_
_atom_site_label
_atom_site_type_symbol
_atom_site_fract_x
_atom_site_fract_y
_atom_site_fract_z
_atom_site_U_iso_or_equiv
_atom_site_adp_type
_atom_site_occupancy
_atom_site_site_symmetry_order
_atom_site_calc_flag
_atom_site_refinement_flags_posn
_atom_site_refinement_flags_adp
Ni Ni 0.39968(2) 0.78762(2) 0.24108(2) 0.01461(6) Uani 1 1 d . .
Cl1 Cl 0.25099(5) 0.69003(4) 0.17984(4) 0.03037(13) Uani 1 1 d . .
Cl2 Cl 0.29232(5) 0.88762(3) 0.14160(3) 0.02507(11) Uani 1 1 d . .
S S 0.98072(6) 0.78243(5) 0.30775(4) 0.03595(15) Uani 1 1 d . .
P1 P 0.49089(5) 0.69225(3) 0.34892(3) 0.01556(10) Uani 1 1 d . .
P2 P 0.54976(5) 0.88419(3) 0.28343(3) 0.01497(10) Uani 1 1 d . .
N N 0.72928(16) 0.77286(11) 0.38934(11) 0.0190(3) Uani 1 1 d . .
C1 C 0.6520(2) 0.71463(14) 0.42787(14) 0.0215(4) Uani 1 1 d . .
H1A H 0.645(2) 0.7347(17) 0.4847(19) 0.026 Uiso 1 1 d . U
H1B H 0.695(2) 0.6614(18) 0.4389(18) 0.026 Uiso 1 1 d . U
C2 C 0.68356(19) 0.86225(13) 0.38924(13) 0.0190(4) Uani 1 1 d . .
H2A H 0.747(2) 0.9030(16) 0.3859(17) 0.023 Uiso 1 1 d . U
H2B H 0.660(2) 0.8766(16) 0.4455(18) 0.023 Uiso 1 1 d . U
C3 C 0.5086(2) 0.58347(13) 0.30090(14) 0.0215(4) Uani 1 1 d . .
H3 H 0.432(3) 0.5702(17) 0.2633(18) 0.026 Uiso 1 1 d . U
C4 C 0.5945(2) 0.59096(15) 0.23717(16) 0.0292(5) Uani 1 1 d . .
H4A H 0.5584(11) 0.6298(11) 0.1878(11) 0.044 Uiso 1 1 calc R U
H4B H 0.6032(14) 0.5362(10) 0.2122(11) 0.044 Uiso 1 1 calc R U
H4C H 0.6744(15) 0.6115(12) 0.2725(7) 0.044 Uiso 1 1 calc R U
C5 C 0.5552(2) 0.51323(15) 0.37651(16) 0.0305(5) Uani 1 1 d . .
H5A H 0.6343(16) 0.5303(6) 0.4189(11) 0.046 Uiso 1 1 calc R U
H5B H 0.5651(17) 0.4599(10) 0.3473(5) 0.046 Uiso 1 1 calc R U
H5C H 0.4951(13) 0.5060(9) 0.4101(10) 0.046 Uiso 1 1 calc R U
C6 C 0.4085(2) 0.67388(13) 0.43893(14) 0.0197(4) Uani 1 1 d . .
H6 H 0.468(2) 0.6400(17) 0.4842(18) 0.024 Uiso 1 1 d . U
C7 C 0.2835(2) 0.62390(14) 0.40391(16) 0.0266(4) Uani 1 1 d . .
H7A H 0.2235(11) 0.6580(7) 0.3601(12) 0.040 Uiso 1 1 calc R U
H7B H 0.2535(10) 0.6109(10) 0.4552(9) 0.040 Uiso 1 1 calc R U
H7C H 0.2968(5) 0.5721(10) 0.3750(12) 0.040 Uiso 1 1 calc R U
C8 C 0.3889(2) 0.75994(14) 0.48429(16) 0.0286(5) Uani 1 1 d . .
H8A H 0.4669(14) 0.7892(8) 0.5065(12) 0.043 Uiso 1 1 calc R U
H8B H 0.3566(18) 0.7489(2) 0.5350(12) 0.043 Uiso 1 1 calc R U
H8C H 0.3312(17) 0.7947(8) 0.4393(8) 0.043 Uiso 1 1 calc R U
C9 C 0.6336(2) 0.90072(14) 0.19333(14) 0.0222(4) Uani 1 1 d . .
H9 H 0.716(3) 0.9193(17) 0.2283(18) 0.027 Uiso 1 1 d . U
C10 C 0.5736(3) 0.96909(17) 0.11865(17) 0.0361(6) Uani 1 1 d . .
H10A H 0.4895(17) 0.9513(7) 0.0841(11) 0.054 Uiso 1 1 calc R U
H10B H 0.6235(14) 0.9752(10) 0.0763(11) 0.054 Uiso 1 1 calc R U
H10C H 0.5700(17) 1.0237(11) 0.1488(6) 0.054 Uiso 1 1 calc R U
C11 C 0.6478(2) 0.81397(15) 0.14673(15) 0.0264(4) Uani 1 1 d . .
H11A H 0.6886(17) 0.7735(8) 0.1935(8) 0.040 Uiso 1 1 calc R U
H11B H 0.6964(17) 0.8223(3) 0.1051(12) 0.040 Uiso 1 1 calc R U
H11C H 0.5671(14) 0.7928(7) 0.1130(12) 0.040 Uiso 1 1 calc R U
C12 C 0.49570(19) 0.99193(12) 0.30992(13) 0.0188(4) Uani 1 1 d . .
H12 H 0.446(2) 1.0147(16) 0.2508(18) 0.023 Uiso 1 1 d . U
C13 C 0.6040(2) 1.05623(14) 0.35240(16) 0.0275(4) Uani 1 1 d . .
H13A H 0.6505(13) 1.0380(7) 0.4170(11) 0.041 Uiso 1 1 calc R U
H13B H 0.5688(6) 1.1148(10) 0.3539(12) 0.041 Uiso 1 1 calc R U
H13C H 0.6622(13) 1.0571(9) 0.3135(10) 0.041 Uiso 1 1 calc R U
C14 C 0.4104(2) 0.98093(14) 0.37356(15) 0.0224(4) Uani 1 1 d . .
H14A H 0.3390(14) 0.9448(10) 0.3423(7) 0.034 Uiso 1 1 calc R U
H14B H 0.3806(13) 1.0371(9) 0.3864(9) 0.034 Uiso 1 1 calc R U
H14C H 0.4578(9) 0.9540(10) 0.4320(10) 0.034 Uiso 1 1 calc R U
C15 C 0.8630(2) 0.76667(17) 0.45017(15) 0.0260(4) Uani 1 1 d . .
H15A H 0.882(3) 0.7056(18) 0.453(2) 0.031 Uiso 1 1 d . U
H15B H 0.875(3) 0.7899(17) 0.517(2) 0.031 Uiso 1 1 d . U
C16 C 0.9536(2) 0.81523(16) 0.41067(15) 0.0263(4) Uani 1 1 d . .
C17 C 1.0256(2) 0.88791(17) 0.44952(17) 0.0302(5) Uani 1 1 d . .
H17 H 1.0244 0.9157 0.5065 0.036 Uiso 1 1 calc R U
C18 C 1.1022(2) 0.91506(19) 0.39102(18) 0.0365(5) Uani 1 1 d . .
H18 H 1.1576 0.9639 0.4052 0.044 Uiso 1 1 calc R U
C19 C 1.0875(2) 0.8641(2) 0.31374(18) 0.0371(6) Uani 1 1 d . .
H19 H 1.1315 0.8728 0.2683 0.044 Uiso 1 1 calc R U

loop_
_atom_site_aniso_label
_atom_site_aniso_U_11
_atom_site_aniso_U_22
_atom_site_aniso_U_33
_atom_site_aniso_U_23
_atom_site_aniso_U_13
_atom_site_aniso_U_12
Ni 0.01781(12) 0.01284(11) 0.01162(10) 0.00047(8) 0.00204(8) -0.00108(9)
Cl1 0.0322(3) 0.0232(3) 0.0264(2) 0.00391(19) -0.0054(2) -0.0105(2)
Cl2 0.0330(3) 0.0164(2) 0.0177(2) 0.00080(16) -0.00463(18) 0.00143(18)
S 0.0264(3) 0.0525(4) 0.0298(3) -0.0041(3) 0.0097(2) 0.0009(3)
P1 0.0205(2) 0.0137(2) 0.0126(2) 0.00139(15) 0.00505(17) 0.00047(17)
P2 0.0182(2) 0.0149(2) 0.01161(19) 0.00010(15) 0.00412(16) -0.00171(17)
N 0.0169(7) 0.0230(8) 0.0156(7) 0.0029(6) 0.0027(6) 0.0020(6)
C1 0.0216(9) 0.0252(10) 0.0159(8) 0.0059(7) 0.0029(7) -0.0001(8)
C2 0.0187(9) 0.0214(9) 0.0157(8) -0.0019(7) 0.0032(7) -0.0011(7)
C3 0.0306(10) 0.0161(9) 0.0184(8) 0.0008(7) 0.0084(8) 0.0040(8)
C4 0.0375(12) 0.0264(11) 0.0288(10) -0.0016(9) 0.0180(9) 0.0046(9)
C5 0.0450(14) 0.0202(10) 0.0269(10) 0.0034(8) 0.0115(10) 0.0087(9)
C6 0.0283(10) 0.0146(9) 0.0186(8) 0.0019(7) 0.0108(8) -0.0005(7)
C7 0.0323(11) 0.0221(10) 0.0293(10) 0.0017(8) 0.0151(9) -0.0043(9)
C8 0.0425(13) 0.0209(10) 0.0305(11) -0.0048(8) 0.0231(10) -0.0044(9)
C9 0.0249(10) 0.0263(10) 0.0172(8) -0.0002(7) 0.0090(7) -0.0039(8)
C10 0.0527(15) 0.0354(13) 0.0267(11) 0.0112(10) 0.0216(11) 0.0016(11)
C11 0.0293(11) 0.0345(12) 0.0186(9) -0.0033(8) 0.0120(8) 0.0007(9)
C12 0.0241(9) 0.0146(9) 0.0170(8) -0.0009(6) 0.0051(7) -0.0029(7)
C13 0.0343(11) 0.0208(10) 0.0296(10) -0.0075(8) 0.0127(9) -0.0103(9)
C14 0.0247(10) 0.0188(9) 0.0248(9) -0.0025(7) 0.0092(8) 0.0009(8)
C15 0.0191(9) 0.0345(12) 0.0220(9) 0.0056(8) 0.0028(8) 0.0030(8)
C16 0.0172(9) 0.0381(12) 0.0235(9) 0.0027(9) 0.0059(8) 0.0050(8)
C17 0.0166(9) 0.0403(13) 0.0334(11) 0.0083(10) 0.0069(8) 0.0015(9)
C18 0.0243(11) 0.0469(15) 0.0386(13) 0.0022(11) 0.0098(10) -0.0028(10)
C19 0.0221(11) 0.0559(17) 0.0346(12) 0.0083(12) 0.0107(9) 0.0021(11)

loop_
_atom_type_symbol
_atom_type_description
_atom_type_scat_dispersion_real
_atom_type_scat_dispersion_imag
_atom_type_scat_source
C C 0.0033 0.0016 'International Tables Vol C Tables 4.2.6.8 and 6.1.1.4'
H H 0.0000 0.0000 'International Tables Vol C Tables 4.2.6.8 and 6.1.1.4'
Cl Cl 0.1484 0.1585 'International Tables Vol C Tables 4.2.6.8 and 6.1.1.4'
N N 0.0061 0.0033 'International Tables Vol C Tables 4.2.6.8 and 6.1.1.4'
Ni Ni 0.3393 1.1124 'International Tables Vol C Tables 4.2.6.8 and 6.1.1.4'
P P 0.1023 0.0942 'International Tables Vol C Tables 4.2.6.8 and 6.1.1.4'
S S 0.1246 0.1234 'International Tables Vol C Tables 4.2.6.8 and 6.1.1.4'

loop_
_exptl_crystal_face_index_h
_exptl_crystal_face_index_k
_exptl_crystal_face_index_l
_exptl_crystal_face_perp_dist
1.00 -2.00 -2.00 0.0440
3.00 4.00 -4.00 0.0270
-1.00 2.00 2.00 0.0580
-1.00 -1.00 1.00 0.0350
-2.00 0.00 -5.00 0.0880
1.00 0.00 -1.00 0.0150
1.00 0.00 2.00 0.0560
-1.00 0.00 1.00 0.0400

loop_
_geom_angle_atom_site_label_1
_geom_angle_atom_site_label_2
_geom_angle_atom_site_label_3
_geom_angle
Cl1 Ni Cl2 90.73(4)
P1 Ni Cl1 88.23(4)
P1 Ni Cl2 173.38(2)
P2 Ni Cl1 172.58(2)
P2 Ni Cl2 85.93(4)
P2 Ni P1 95.83(4)
C19 S C16 92.24(13)
C1 P1 Ni 119.10(7)
C1 P1 C3 102.71(11)
C1 P1 C6 99.14(10)
C3 P1 Ni 113.78(8)
C6 P1 Ni 114.42(7)
C6 P1 C3 105.76(9)
C2 P2 Ni 118.09(7)
C2 P2 C9 101.18(10)
C2 P2 C12 102.23(9)
C9 P2 Ni 112.73(7)
C12 P2 Ni 114.07(8)
C12 P2 C9 107.08(10)
C1 N C15 108.22(16)
C2 N C1 109.43(16)
C2 N C15 109.91(17)
P1 C1 H1A 108.1(16)
P1 C1 H1B 107.1(16)
N C1 P1 115.41(13)
N C1 H1A 111.9(16)
N C1 H1B 105.9(16)
H1A C1 H1B 108(2)
P2 C2 H2A 104.6(15)
P2 C2 H2B 109.8(15)
N C2 P2 111.24(13)
N C2 H2A 111.0(15)
N C2 H2B 113.2(15)
H2A C2 H2B 107(2)
P1 C3 H3 105.0(17)
C4 C3 P1 109.04(15)
C4 C3 H3 106.3(17)
C4 C3 C5 111.78(19)
C5 C3 P1 113.94(15)
C5 C3 H3 110.3(17)
C3 C4 H4A 109.5
C3 C4 H4B 109.5
C3 C4 H4C 109.5
H4A C4 H4B 109.5
H4A C4 H4C 109.5
H4B C4 H4C 109.5
C3 C5 H5A 109.5
C3 C5 H5B 109.5
C3 C5 H5C 109.5
H5A C5 H5B 109.5
H5A C5 H5C 109.5
H5B C5 H5C 109.5
P1 C6 H6 102.2(16)
C7 C6 P1 114.86(14)
C7 C6 H6 109.3(16)
C8 C6 P1 110.54(14)
C8 C6 H6 108.9(16)
C8 C6 C7 110.65(18)
C6 C7 H7A 109.5
C6 C7 H7B 109.5
C6 C7 H7C 109.5
H7A C7 H7B 109.5
H7A C7 H7C 109.5
H7B C7 H7C 109.5
C6 C8 H8A 109.5
C6 C8 H8B 109.5
C6 C8 H8C 109.5
H8A C8 H8B 109.5
H8A C8 H8C 109.5
H8B C8 H8C 109.5
P2 C9 H9 104.5(16)
C10 C9 P2 114.51(16)
C10 C9 H9 109.1(16)
C10 C9 C11 110.61(18)
C11 C9 P2 110.26(15)
C11 C9 H9 107.4(16)
C9 C10 H10A 109.5
C9 C10 H10B 109.5
C9 C10 H10C 109.5
H10A C10 H10B 109.5
H10A C10 H10C 109.5
H10B C10 H10C 109.5
C9 C11 H11A 109.5
C9 C11 H11B 109.5
C9 C11 H11C 109.5
H11A C11 H11B 109.5
H11A C11 H11C 109.5
H11B C11 H11C 109.5
P2 C12 H12 105.6(15)
C13 C12 P2 113.83(15)
C13 C12 H12 107.8(15)
C14 C12 P2 109.34(14)
C14 C12 H12 108.5(15)
C14 C12 C13 111.46(17)
C12 C13 H13A 109.5
C12 C13 H13B 109.5
C12 C13 H13C 109.5
H13A C13 H13B 109.5
H13A C13 H13C 109.5
H13B C13 H13C 109.5
C12 C14 H14A 109.5
C12 C14 H14B 109.5
C12 C14 H14C 109.5
H14A C14 H14B 109.5
H14A C14 H14C 109.5
H14B C14 H14C 109.5
N C15 H15A 104.6(17)
N C15 H15B 112.4(16)
N C15 C16 112.84(18)
H15A C15 H15B 109(2)
C16 C15 H15A 110.2(17)
C16 C15 H15B 107.4(16)
C15 C16 S 121.01(18)
C17 C16 S 111.96(17)
C17 C16 C15 127.0(2)
C16 C17 H17 124.8
C16 C17 C18 110.4(2)
C18 C17 H17 124.8
C17 C18 H18 123.3
C19 C18 C17 113.4(2)
C19 C18 H18 123.3
S C19 H19 124.0
C18 C19 S 112.04(19)
C18 C19 H19 124.0

loop_
_geom_bond_atom_site_label_1
_geom_bond_atom_site_label_2
_geom_bond_distance
Ni Cl1 2.2067(10)
Ni Cl2 2.2114(9)
Ni P1 2.1795(9)
Ni P2 2.1706(10)
S C16 1.716(2)
S C19 1.704(3)
P1 C1 1.845(2)
P1 C3 1.848(2)
P1 C6 1.847(2)
P2 C2 1.835(2)
P2 C9 1.855(2)
P2 C12 1.840(2)
N C1 1.464(3)
N C2 1.462(3)
N C15 1.484(3)
C1 H1A 0.92(3)
C1 H1B 0.94(3)
C2 H2A 0.95(3)
C2 H2B 0.97(3)
C3 H3 0.89(3)
C3 C4 1.529(3)
C3 C5 1.529(3)
C4 H4A 0.936(16)
C4 H4B 0.936(16)
C4 H4C 0.936(16)
C5 H5A 0.947(16)
C5 H5B 0.947(16)
C5 H5C 0.947(16)
C6 H6 0.94(3)
C6 C7 1.527(3)
C6 C8 1.527(3)
C7 H7A 0.936(15)
C7 H7B 0.936(15)
C7 H7C 0.936(15)
C8 H8A 0.939(16)
C8 H8B 0.939(16)
C8 H8C 0.939(16)
C9 H9 0.94(3)
C9 C10 1.526(3)
C9 C11 1.530(3)
C10 H10A 0.956(17)
C10 H10B 0.956(17)
C10 H10C 0.956(17)
C11 H11A 0.940(16)
C11 H11B 0.940(16)
C11 H11C 0.940(16)
C12 H12 0.95(3)
C12 C13 1.533(3)
C12 C14 1.528(3)
C13 H13A 0.982(16)
C13 H13B 0.982(16)
C13 H13C 0.982(16)
C14 H14A 0.961(15)
C14 H14B 0.961(15)
C14 H14C 0.961(15)
C15 H15A 0.96(3)
C15 H15B 1.03(3)
C15 C16 1.499(3)
C16 C17 1.391(3)
C17 H17 0.9500
C17 C18 1.442(3)
C18 H18 0.9500
C18 C19 1.357(4)
C19 H19 0.9500

loop_
_geom_torsion_atom_site_label_1
_geom_torsion_atom_site_label_2
_geom_torsion_atom_site_label_3
_geom_torsion_atom_site_label_4
_geom_torsion
Ni P1 C1 N -25.90(19)
Ni P1 C3 C4 62.48(17)
Ni P1 C3 C5 -171.88(15)
Ni P1 C6 C7 71.82(16)
Ni P1 C6 C8 -54.24(17)
Ni P2 C2 N 45.30(16)
Ni P2 C9 C10 88.06(18)
Ni P2 C9 C11 -37.45(17)
Ni P2 C12 C13 172.23(12)
Ni P2 C12 C14 46.85(15)
S C16 C17 C18 0.4(2)
N C15 C16 S -66.4(3)
N C15 C16 C17 114.7(2)
C1 P1 C3 C4 -67.63(17)
C1 P1 C3 C5 58.01(19)
C1 P1 C6 C7 -160.29(16)
C1 P1 C6 C8 73.65(17)
C1 N C2 P2 -84.23(17)
C1 N C15 C16 172.89(19)
C2 P2 C9 C10 -144.85(17)
C2 P2 C9 C11 89.65(16)
C2 P2 C12 C13 43.58(16)
C2 P2 C12 C14 -81.79(15)
C2 N C1 P1 73.97(19)
C2 N C15 C16 -67.7(2)
C3 P1 C1 N 100.87(17)
C3 P1 C6 C7 -54.21(17)
C3 P1 C6 C8 179.73(16)
C6 P1 C1 N -150.57(16)
C6 P1 C3 C4 -171.09(15)
C6 P1 C3 C5 -45.46(19)
C9 P2 C2 N -78.19(15)
C9 P2 C12 C13 -62.33(16)
C9 P2 C12 C14 172.30(14)
C12 P2 C2 N 171.37(13)
C12 P2 C9 C10 -38.19(19)
C12 P2 C9 C11 -163.70(15)
C15 N C1 P1 -166.27(15)
C15 N C2 P2 157.06(14)
C15 C16 C17 C18 179.3(2)
C16 S C19 C18 -0.2(2)
C16 C17 C18 C19 -0.5(3)
C17 C18 C19 S 0.5(3)
C19 S C16 C15 -179.14(19)
C19 S C16 C17 -0.10(18)
